data_7710097
loop_
_publ_author_name
'Tan, Bo-Jun'
'Ren, Jia-Tong'
'Duan, Bing-Hui'
'Xu, Ming-Hui'
'Chen, Shao-Li'
'Zhang, Heng'
'Liu, Ning'

_publ_section_title
;
 Facile synthesis and superior properties of a nitrogen-rich energetic
 Zn-MOF with a 2D azide-bridged bilayer structure
;
_journal_name_full 'Dalton Transactions'
_journal_paper_doi 10.1039/D2DT00789D
_journal_year 2022
_chemical_formula_moiety 'C6 H12 N36 Zn4, O'
_chemical_formula_sum 'C6 H12 N36 O Zn4'
_chemical_formula_weight 866.00
_space_group_crystal_system monoclinic
_space_group_IT_number 12
_space_group_name_Hall '-C 2y'
_space_group_name_H-M_alt 'C 1 2/m 1'
_atom_sites_solution_hydrogens geom
_atom_sites_solution_primary dual
_audit_creation_date 2021-11-04
_audit_creation_method
;
Olex2 1.5
(compiled 2021.07.19 svn.r715e62df for OlexSys, GUI svn.r6383)
;
_audit_update_record
;
2022-01-13 deposited with the CCDC.	2022-04-01 downloaded from the CCDC.
;
_cell_angle_alpha 90
_cell_angle_beta 114.776(3)
_cell_angle_gamma 90
_cell_formula_units_Z 2
_cell_length_a 10.3748(9)
_cell_length_b 17.9448(16)
_cell_length_c 11.0393(10)
_cell_measurement_reflns_used 9579
_cell_measurement_temperature 106.00
_cell_measurement_theta_max 57.017
_cell_measurement_theta_min 4.782
_cell_volume 1866.1(3)
_computing_cell_refinement 'SAINT V8.38A (Bruker, 2018)'
_computing_data_reduction 'SAINT V8.38A (Bruker, 2018)'
_computing_molecular_graphics 'Olex2 1.5 (Dolomanov et al., 2009)'
_computing_publication_material 'Olex2 1.5 (Dolomanov et al., 2009)'
_computing_structure_refinement 'SHELXL 2018/3 (Sheldrick, 2015)'
_computing_structure_solution 'SHELXT 2014/5 (Sheldrick, 2014)'
_diffrn_ambient_temperature 106.00
_diffrn_measured_fraction_theta_full 0.991
_diffrn_measured_fraction_theta_max 0.842
_diffrn_measurement_device_type 'Bruker APEX-II CCD'
_diffrn_measurement_method '\f and \w scans'
_diffrn_radiation_type GaK\a
_diffrn_radiation_wavelength 1.34138
_diffrn_reflns_av_R_equivalents 0.0386
_diffrn_reflns_av_unetI/netI 0.0236
_diffrn_reflns_Laue_measured_fraction_full 0.991
_diffrn_reflns_Laue_measured_fraction_max 0.842
_diffrn_reflns_limit_h_max 12
_diffrn_reflns_limit_h_min -12
_diffrn_reflns_limit_k_max 22
_diffrn_reflns_limit_k_min -22
_diffrn_reflns_limit_l_max 14
_diffrn_reflns_limit_l_min -14
_diffrn_reflns_number 13937
_diffrn_reflns_point_group_measured_fraction_full 0.991
_diffrn_reflns_point_group_measured_fraction_max 0.842
_diffrn_reflns_theta_full 53.594
_diffrn_reflns_theta_max 62.478
_diffrn_reflns_theta_min 4.612
_diffrn_source_current 2.86
_diffrn_source_power 0.1997996
_diffrn_source_voltage 69.86
_exptl_absorpt_coefficient_mu 2.278
_exptl_absorpt_correction_T_max 0.3057
_exptl_absorpt_correction_T_min 0.2192
_exptl_absorpt_correction_type multi-scan
_exptl_absorpt_process_details
;
SADABS-2016/2 (Bruker,2016/2) was used for absorption correction.
wR2(int) was 0.1172 before and 0.0542 after correction.
The Ratio of minimum to maximum transmission is 0.7170.
The \l/2 correction factor is Not present.
;
_exptl_crystal_colour colourless
_exptl_crystal_colour_primary colourless
_exptl_crystal_density_diffrn 1.541
_exptl_crystal_description block
_exptl_crystal_F_000 856
_exptl_crystal_size_max 0.2
_exptl_crystal_size_mid 0.2
_exptl_crystal_size_min 0.2
_platon_squeeze_details
;
TITL 20210618aL_0m_a.res in C2/m                                                
CELL   10.3748   17.9448   11.0393     90.00    114.78     90.00                
SPGR C2/m                                                                       
# Solvent Accessible Volume =       553                                         
# Electrons Found in S.A.V. =        24                                         
# Note: Atoms in Void as Cxxx and Qxxx all others                               
Q101 0.593 0.252 0.016 !       2.24 eA-3                                        
Q102 0.620 0.422 0.011 !       1.96 eA-3                                        
Q103 0.571 0.426 0.045 !       1.78 eA-3                                        
Q104 1.005 0.074 0.078 !       1.72 eA-3                                        
Q105 0.935 0.235 0.639 !       1.69 eA-3                                        
Q106 0.696 0.440 0.359 !       1.64 eA-3                                        
Q107 0.032 0.498 0.047 !       1.61 eA-3                                        
Q108 0.628 0.201 0.661 !       1.58 eA-3                                        
Q109 0.089 0.313 0.353 !       1.56 eA-3                                        
Q110 0.898 0.171 0.082 !       1.55 eA-3                                        
Q111 0.450 0.263 0.085 !       1.54 eA-3                                        
Q112 0.681 0.324 0.059 !       1.52 eA-3                                        
Q113 0.474 0.157 0.346 !       1.52 eA-3                                        
Q114 0.180 0.158-0.005 !       1.52 eA-3                                        
Q115 0.869 0.499 0.328 !       1.45 eA-3                                        
Q116 0.772 0.497 0.359 !       1.44 eA-3                                        
Q117 0.140 0.155 0.658 !       1.40 eA-3                                        
Q118 0.566 0.343 0.107 !       1.33 eA-3                                        
Q119 0.929 0.221 0.347 !       1.26 eA-3                                        
Q120 0.355 0.066 0.898 !       1.20 eA-3                                        
Q121 0.082 0.033 0.394 !       1.19 eA-3                                        
Q122 0.744 0.017 0.075 !       1.16 eA-3                                        
Q123 0.657 0.313 0.328 !       1.01 eA-3                                        
Q124 0.093 0.450 0.182 !       0.96 eA-3                                        
Q125 1.000 0.125 0.004 !       0.93 eA-3                                        
Q126 0.157 0.496 0.172 !       0.84 eA-3                                        
Q127 0.634 0.359 0.292 !       0.82 eA-3                                        
Q128 0.955 0.495 0.062 !       0.72 eA-3                                        
Q129 0.220 0.186 0.295 !       0.70 eA-3                                        
C130 0.438 0.077 0.038 !       0.68 eA-3                                        
Q131 0.714 0.357 0.295 !       0.66 eA-3                                        
Q132 0.136 0.181 0.230 !       0.64 eA-3                                        
C133 0.561 0.122 0.014 !       0.63 eA-3                                        
Q134 0.365 0.020 0.734 !       0.60 eA-3                                        
Q135 1.000 0.203-0.011 !       0.58 eA-3                                        
Q136 0.500 0.078 0.497 !       0.58 eA-3                                        
C137 0.614 0.033 0.003 !       0.56 eA-3                                        
Q138 0.748 0.502 0.109 !       0.53 eA-3                                        
;
_refine_diff_density_max 1.474
_refine_diff_density_min -1.465
_refine_diff_density_rms 0.158
_refine_ls_extinction_method none
_refine_ls_goodness_of_fit_ref 1.100
_refine_ls_hydrogen_treatment constr
_refine_ls_matrix_type full
_refine_ls_number_parameters 118
_refine_ls_number_reflns 1967
_refine_ls_number_restraints 154
_refine_ls_restrained_S_all 1.073
_refine_ls_R_factor_all 0.0648
_refine_ls_R_factor_gt 0.0629
_refine_ls_shift/su_max 0.000
_refine_ls_shift/su_mean 0.000
_refine_ls_structure_factor_coef Fsqd
_refine_ls_weighting_details 'w=1/[\s^2^(Fo^2^)+(0.0895P)^2^+24.8146P] where P=(Fo^2^+2Fc^2^)/3'
_refine_ls_weighting_scheme calc
_refine_ls_wR_factor_gt 0.1770
_refine_ls_wR_factor_ref 0.1783
_reflns_Friedel_coverage 0.000
_reflns_number_gt 1863
_reflns_number_total 1967
_reflns_threshold_expression 'I > 2\s(I)'
_cod_data_source_file d2dt00789d2.cif
_cod_data_source_block 20210618al_0m_a_sq
_cod_original_cell_volume 1866.0(3)
_cod_database_code 7710097
_shelx_shelxl_version_number 2018/3
_shelx_space_group_comment
;
The symmetry employed for this shelxl refinement is uniquely defined
by the following loop, which should always be used as a source of
symmetry information in preference to the above space-group names.
They are only intended as comments.
;
_olex2_refinement_description
;
1. Fixed Uiso
 At 1.2 times of:
  All N(H,H) groups
2. Uiso/Uaniso restraints and constraints
Zn1 \\sim N6 \\sim N4 \\sim N2 \\sim N3 \\sim N1 \\sim N5 \\sim N8 \\sim N7
\\sim C3 \\sim C1 \\sim N9 \\sim N10: within 2A with sigma of 0.01 and sigma
for terminal atoms of 0.02 within 2A
3. Rigid body (RIGU) restrains
 Zn1, N6, N4, N2, N3, N1, N5, N8, N7, C3, C1, N9, N10
 with sigma for 1-2 distances of 0.001 and sigma for 1-3 distances of 0.002
4. Others
 Fixed Sof: H8A(0.5) H8B(0.5) N10(0.5) O2(0.25)
5.a X=CH2 refined with riding coordinates:
 N5(H5A,H5B), N8(H8A,H8B)
;
_platon_squeeze_void_probe_radius 1.20
_olex2_submission_special_instructions 'No special instructions were received'

loop_
_space_group_symop_operation_xyz
'x, y, z'
'-x, y, -z'
'x+1/2, y+1/2, z'
'-x+1/2, y+1/2, -z'
'-x, -y, -z'
'x, -y, z'
'-x+1/2, -y+1/2, -z'
'x+1/2, -y+1/2, z'

loop_
_atom_site_label
_atom_site_type_symbol
_atom_site_fract_x
_atom_site_fract_y
_atom_site_fract_z
_atom_site_U_iso_or_equiv
_atom_site_adp_type
_atom_site_occupancy
_atom_site_site_symmetry_order
_atom_site_calc_flag
_atom_site_refinement_flags_posn
_atom_site_refinement_flags_adp
_atom_site_refinement_flags_occupancy
_atom_site_disorder_assembly
_atom_site_disorder_group
Zn1 Zn 0.68392(7) 0.33515(3) 0.30862(6) 0.0151(3) Uani 1 1 d . U . . .
N6 N 0.6974(4) 0.4390(2) 0.3716(4) 0.0174(7) Uani 1 1 d . U . . .
N4 N 0.3762(4) 0.2077(2) 0.3443(4) 0.0166(7) Uani 1 1 d . U . . .
N2 N 0.5903(4) 0.1932(2) 0.3580(4) 0.0195(7) Uani 1 1 d . U . . .
N3 N 0.4801(4) 0.1578(2) 0.3517(4) 0.0190(8) Uani 1 1 d . U . . .
N1 N 0.5634(4) 0.2685(2) 0.3541(4) 0.0202(7) Uani 1 1 d . U . . .
N5 N 0.3614(5) 0.3409(2) 0.3352(5) 0.0237(9) Uani 1 1 d . U . . .
H5A H 0.273434 0.340715 0.327501 0.028 Uiso 1 1 calc R U . . .
H5B H 0.404154 0.383400 0.336472 0.028 Uiso 1 1 calc R U . . .
N8 N 0.8711(7) 0.500000 0.3264(7) 0.0291(14) Uani 1 2 d S TU P . .
H8A H 0.906636 0.542458 0.314465 0.035 Uiso 0.5 1 calc R U P . .
H8B H 0.908983 0.457542 0.317935 0.035 Uiso 0.5 1 calc R U P . .
N7 N 0.5880(5) 0.4643(2) 0.3947(4) 0.0230(8) Uani 1 1 d . U . . .
C3 C 0.7623(7) 0.500000 0.3566(6) 0.0155(10) Uani 1 2 d S TU P . .
C1 C 0.4304(5) 0.2761(2) 0.3451(5) 0.0174(8) Uani 1 1 d . U . . .
N9 N 0.5650(7) 0.3408(4) 0.1082(5) 0.0523(15) Uani 1 1 d . U . . .
N10 N 0.5497(15) 0.3371(10) 0.0073(13) 0.073(3) Uani 0.5 1 d . U P . .
O2 O 1.138(3) 0.500000 0.254(2) 0.089(6) Uani 0.5 2 d S T P . .

loop_
_atom_site_aniso_label
_atom_site_aniso_U_11
_atom_site_aniso_U_22
_atom_site_aniso_U_33
_atom_site_aniso_U_23
_atom_site_aniso_U_13
_atom_site_aniso_U_12
Zn1 0.0171(4) 0.0096(4) 0.0273(4) -0.0004(2) 0.0180(3) -0.0001(2)
N6 0.0212(16) 0.0114(15) 0.0297(18) 0.0001(13) 0.0207(15) 0.0005(12)
N4 0.0191(16) 0.0115(14) 0.0278(18) 0.0000(13) 0.0184(15) 0.0000(12)
N2 0.0219(16) 0.0115(14) 0.036(2) -0.0011(13) 0.0223(15) -0.0011(12)
N3 0.0209(16) 0.0115(15) 0.035(2) -0.0015(13) 0.0219(15) -0.0005(11)
N1 0.0226(16) 0.0118(14) 0.0369(19) -0.0004(13) 0.0230(15) -0.0003(12)
N5 0.024(2) 0.0118(16) 0.048(3) 0.0021(15) 0.0267(19) 0.0000(13)
N8 0.033(3) 0.010(2) 0.064(4) 0.000 0.039(3) 0.000
N7 0.0291(19) 0.0126(17) 0.042(2) 0.0005(16) 0.0298(18) 0.0022(15)
C3 0.017(2) 0.011(2) 0.023(3) 0.000 0.013(2) 0.000
C1 0.0204(16) 0.0123(14) 0.028(2) 0.0000(14) 0.0179(16) -0.0007(12)
N9 0.049(3) 0.075(4) 0.026(2) 0.000(2) 0.009(2) -0.002(3)
N10 0.059(7) 0.126(9) 0.029(3) -0.006(3) 0.015(4) -0.017(6)
O2 0.100(15) 0.093(16) 0.091(14) 0.000 0.058(12) 0.000

loop_
_atom_type_symbol
_atom_type_description
_atom_type_scat_dispersion_real
_atom_type_scat_dispersion_imag
_atom_type_scat_source
C C 0.0137 0.0067 'International Tables Vol C Tables 4.2.6.8 and 6.1.1.4'
H H 0.0000 0.0000 'International Tables Vol C Tables 4.2.6.8 and 6.1.1.4'
N N 0.0241 0.0134 'International Tables Vol C Tables 4.2.6.8 and 6.1.1.4'
O O 0.0389 0.0241 'International Tables Vol C Tables 4.2.6.8 and 6.1.1.4'
Zn Zn -2.7473 0.5279 'International Tables Vol C Tables 4.2.6.8 and 6.1.1.4'

loop_
_geom_angle_atom_site_label_1
_geom_angle_atom_site_label_2
_geom_angle_atom_site_label_3
_geom_angle
_geom_angle_site_symmetry_1
_geom_angle_site_symmetry_3
_geom_angle_publ_flag
N6 Zn1 N4 111.92(15) . 8 ?
N6 Zn1 N9 104.9(2) . . ?
N4 Zn1 N9 109.3(2) 8 . ?
N1 Zn1 N6 116.65(15) . . ?
N1 Zn1 N4 113.93(16) . 8 ?
N1 Zn1 N9 98.6(2) . . ?
N7 N6 Zn1 116.5(3) . . ?
C3 N6 Zn1 134.2(3) . . ?
C3 N6 N7 104.9(4) . . ?
N3 N4 Zn1 116.7(3) . 8_455 ?
C1 N4 Zn1 136.4(3) . 8_455 ?
C1 N4 N3 106.0(3) . . ?
N3 N2 N1 108.7(4) . . ?
N2 N3 N4 109.8(4) . . ?
N2 N1 Zn1 118.0(3) . . ?
C1 N1 Zn1 132.0(3) . . ?
C1 N1 N2 106.7(4) . . ?
H5A N5 H5B 120.0 . . ?
C1 N5 H5A 120.0 . . ?
C1 N5 H5B 120.0 . . ?
H8A N8 H8B 120.0 . . ?
C3 N8 H8A 120.0 . . ?
C3 N8 H8B 120.0 . . ?
N7 N7 N6 109.8(2) 6_565 . ?
N6 C3 N6 110.5(5) 6_565 . ?
N8 C3 N6 124.7(3) . 6_565 ?
N8 C3 N6 124.7(3) . . ?
N4 C1 N1 108.7(4) . . ?
N5 C1 N4 125.4(4) . . ?
N5 C1 N1 125.9(4) . . ?
N10 N9 Zn1 158.4(8) 2_655 . ?
N10 N9 Zn1 153.6(10) . . ?
N10 N9 N10 46.4(13) . 2_655 ?
N9 N10 N9 133.1(13) . 2_655 ?

loop_
_geom_bond_atom_site_label_1
_geom_bond_atom_site_label_2
_geom_bond_distance
_geom_bond_site_symmetry_2
_geom_bond_publ_flag
Zn1 N6 1.974(4) . ?
Zn1 N4 2.017(4) 8 ?
Zn1 N1 1.941(4) . ?
Zn1 N9 2.035(5) . ?
N6 N7 1.342(5) . ?
N6 C3 1.332(5) . ?
N4 N3 1.378(5) . ?
N4 C1 1.348(6) . ?
N2 N3 1.283(6) . ?
N2 N1 1.377(5) . ?
N1 C1 1.348(6) . ?
N5 H5A 0.8800 . ?
N5 H5B 0.8800 . ?
N5 C1 1.346(6) . ?
N8 H8A 0.8800 . ?
N8 H8B 0.8800 . ?
N8 C3 1.304(8) . ?
N7 N7 1.281(8) 6_565 ?
N9 N10 1.332(15) 2_655 ?
N9 N10 1.059(14) . ?

loop_
_geom_torsion_atom_site_label_1
_geom_torsion_atom_site_label_2
_geom_torsion_atom_site_label_3
_geom_torsion_atom_site_label_4
_geom_torsion
_geom_torsion_site_symmetry_1
_geom_torsion_site_symmetry_2
_geom_torsion_site_symmetry_3
_geom_torsion_site_symmetry_4
_geom_torsion_publ_flag
Zn1 N6 N7 N7 -160.39(16) . . . 6_565 ?
Zn1 N6 C3 N6 155.4(2) . . . 6_565 ?
Zn1 N6 C3 N8 -22.2(10) . . . . ?
Zn1 N4 N3 N2 172.0(3) 8_455 . . . ?
Zn1 N4 C1 N1 -169.4(3) 8_455 . . . ?
Zn1 N4 C1 N5 9.2(7) 8_455 . . . ?
Zn1 N1 C1 N4 158.8(3) . . . . ?
Zn1 N1 C1 N5 -19.7(8) . . . . ?
Zn1 N9 N10 N9 173.5(5) . . . 2_655 ?
N2 N1 C1 N4 0.4(5) . . . . ?
N2 N1 C1 N5 -178.1(5) . . . . ?
N3 N4 C1 N1 -0.7(5) . . . . ?
N3 N4 C1 N5 177.9(5) . . . . ?
N3 N2 N1 Zn1 -161.9(3) . . . . ?
N3 N2 N1 C1 0.1(5) . . . . ?
N1 N2 N3 N4 -0.5(5) . . . . ?
N7 N6 C3 N6 0.9(7) . . . 6_565 ?
N7 N6 C3 N8 -176.7(7) . . . . ?
C3 N6 N7 N7 -0.6(4) . . . 6_565 ?
C1 N4 N3 N2 0.7(5) . . . . ?
N10 N9 N10 N9 8(2) 2_655 . . 2_655 ?

loop_
_platon_squeeze_void_nr
_platon_squeeze_void_average_x
_platon_squeeze_void_average_y
_platon_squeeze_void_average_z
_platon_squeeze_void_volume
_platon_squeeze_void_count_electrons
_platon_squeeze_void_content
1 -0.025 0.000 0.000 283 12 ' '
2 -0.007 0.500 0.000 275 14 ' '
